data_4066611
loop_
_publ_author_name
'Pa\<zick\'y, Marek'
'Loos, Annette'
'Ferreira, Maria Jo\~ao'
'Serra, Daniel'
'Vinokurov, Nikolai'
'Rominger, Frank'
'J\"akel, Christoph'
'Hashmi, A. Stephen K.'
'Limbach, Michael'

_publ_section_title
;
 Synthesis, Reactivity, and Electrochemical Studies of Gold(I) and
 Gold(III) Complexes Supported by N-Heterocyclic Carbenes and Their
 Application in Catalysis
;
_journal_coden_ASTM ORGND7
_journal_issue 20
_journal_name_full Organometallics
_journal_page_first 4448
_journal_page_last 4458
_journal_paper_doi 10.1021/om1005484
_journal_volume 29
_journal_year 2010
_chemical_formula_sum 'C17 H17 Au Cl N3'
_chemical_formula_weight 495.75
_chemical_name_common 'in manuscript 1d'
_space_group_IT_number 14
_symmetry_cell_setting monoclinic
_symmetry_space_group_name_Hall '-P 2ybc'
_symmetry_space_group_name_H-M 'P 1 21/c 1'
_atom_sites_solution_hydrogens geom
_atom_sites_solution_primary direct
_atom_sites_solution_secondary difmap
_audit_creation_method SHELXL-97
_cell_angle_alpha 90.00
_cell_angle_beta 91.4380(10)
_cell_angle_gamma 90.00
_cell_formula_units_Z 4
_cell_length_a 9.1706(2)
_cell_length_b 14.5846(3)
_cell_length_c 12.8993(3)
_cell_measurement_reflns_used 8192
_cell_measurement_temperature 200(2)
_cell_volume 1724.73(7)
_computing_cell_refinement 'Bruker SMART'
_computing_data_collection 'Bruker SMART'
_computing_data_reduction 'Bruker SAINT'
_computing_molecular_graphics 'Bruker SHELXTL'
_computing_publication_material 'Bruker SHELXTL'
_computing_structure_refinement 'SHELXL-97 (Sheldrick, 2008)'
_computing_structure_solution 'SHELXS-97 (Sheldrick, 2008)'
_diffrn_ambient_temperature 200(2)
_diffrn_measured_fraction_theta_full 1.000
_diffrn_measured_fraction_theta_max 1.000
_diffrn_measurement_device_type 'CCD area detector'
_diffrn_measurement_method 'omega scans'
_diffrn_radiation_monochromator graphite
_diffrn_radiation_source 'fine-focus sealed tube'
_diffrn_radiation_type MoK\a
_diffrn_radiation_wavelength 0.71073
_diffrn_reflns_av_R_equivalents 0.0572
_diffrn_reflns_av_sigmaI/netI 0.0439
_diffrn_reflns_limit_h_max 11
_diffrn_reflns_limit_h_min -11
_diffrn_reflns_limit_k_max 18
_diffrn_reflns_limit_k_min -18
_diffrn_reflns_limit_l_max 16
_diffrn_reflns_limit_l_min -16
_diffrn_reflns_number 16043
_diffrn_reflns_theta_full 26.37
_diffrn_reflns_theta_max 26.37
_diffrn_reflns_theta_min 2.11
_exptl_absorpt_coefficient_mu 8.684
_exptl_absorpt_correction_T_max 0.7227
_exptl_absorpt_correction_T_min 0.1804
_exptl_absorpt_correction_type multi-scan
_exptl_absorpt_process_details
;
Sheldrick, G. M. (2008). <i>SADABS</i>. University of G\"ottingen, Germany.
;
_exptl_crystal_colour colorless
_exptl_crystal_density_diffrn 1.909
_exptl_crystal_density_method 'not measured'
_exptl_crystal_description polyhedron
_exptl_crystal_F_000 944
_exptl_crystal_size_max 0.30
_exptl_crystal_size_mid 0.08
_exptl_crystal_size_min 0.04
_refine_diff_density_max 1.686
_refine_diff_density_min -1.696
_refine_diff_density_rms 0.204
_refine_ls_extinction_method none
_refine_ls_goodness_of_fit_ref 1.111
_refine_ls_hydrogen_treatment constr
_refine_ls_matrix_type full
_refine_ls_number_parameters 202
_refine_ls_number_reflns 3533
_refine_ls_number_restraints 0
_refine_ls_restrained_S_all 1.111
_refine_ls_R_factor_all 0.0559
_refine_ls_R_factor_gt 0.0393
_refine_ls_shift/su_max 0.000
_refine_ls_shift/su_mean 0.000
_refine_ls_structure_factor_coef Fsqd
_refine_ls_weighting_details 'calc w=1/[\s^2^(Fo^2^)+(0.0495P)^2^+3.2818P] where P=(Fo^2^+2Fc^2^)/3'
_refine_ls_weighting_scheme calc
_refine_ls_wR_factor_gt 0.0900
_refine_ls_wR_factor_ref 0.0983
_reflns_number_gt 2843
_reflns_number_total 3533
_reflns_threshold_expression >2sigma(I)
_cod_data_source_file om1005484_si_002.cif
_cod_data_source_block dse6
_cod_depositor_comments
;
The following automatic conversions were performed:

'_symmetry_cell_setting' value 'Monoclinic' changed to 'monoclinic'
according to /home/saulius/struct/CIF-dictionaries/cif_core.dic
dictionary named 'cif_core.dic' version 2.4.1 from 2010-06-29.

Automatic conversion script
Id: cif_fix_values 1715 2011-07-08 13:25:40Z adriana 

 Updated bibliographic information.

 Antanas Vaitkus,
 2021-09-21
;
_cod_original_sg_symbol_H-M P2(1)/c
_cod_database_code 4066611

loop_
_symmetry_equiv_pos_as_xyz
'x, y, z'
'-x, y+1/2, -z+1/2'
'-x, -y, -z'
'x, -y-1/2, z-1/2'

loop_
_atom_site_label
_atom_site_type_symbol
_atom_site_fract_x
_atom_site_fract_y
_atom_site_fract_z
_atom_site_U_iso_or_equiv
_atom_site_adp_type
_atom_site_occupancy
_atom_site_symmetry_multiplicity
_atom_site_calc_flag
_atom_site_refinement_flags
Au1 Au 0.58966(3) 0.442290(18) 0.59398(2) 0.02763(11) Uani 1 1 d .
Cl1 Cl 0.52672(17) 0.30417(10) 0.51596(12) 0.0245(3) Uani 1 1 d .
N1 N 0.5900(6) 0.5860(4) 0.7582(4) 0.0292(13) Uani 1 1 d .
N2 N 0.7597(6) 0.6167(4) 0.6517(5) 0.0308(14) Uani 1 1 d .
N3 N 0.9778(6) 0.6644(5) 0.5843(5) 0.0386(15) Uani 1 1 d .
C1 C 0.6483(8) 0.5557(5) 0.6704(6) 0.0285(15) Uani 1 1 d .
C2 C 0.6557(9) 0.6640(6) 0.7951(6) 0.0392(18) Uani 1 1 d .
H2 H 0.6295 0.6982 0.8545 0.047 Uiso 1 1 calc R
C3 C 0.7672(9) 0.6831(6) 0.7294(6) 0.043(2) Uani 1 1 d .
H3 H 0.8356 0.7318 0.7356 0.052 Uiso 1 1 calc R
C4 C 0.8552(7) 0.6190(5) 0.5654(6) 0.0297(16) Uani 1 1 d .
C5 C 0.8151(9) 0.5811(6) 0.4711(6) 0.0402(19) Uani 1 1 d .
H5 H 0.7253 0.5494 0.4611 0.048 Uiso 1 1 calc R
C6 C 0.9135(8) 0.5917(7) 0.3908(6) 0.0415(19) Uani 1 1 d .
H6 H 0.8917 0.5672 0.3239 0.050 Uiso 1 1 calc R
C7 C 1.0428(9) 0.6382(6) 0.4098(7) 0.046(2) Uani 1 1 d .
H7 H 1.1112 0.6455 0.3564 0.055 Uiso 1 1 calc R
C8 C 1.0709(8) 0.6732(6) 0.5058(7) 0.047(2) Uani 1 1 d .
H8 H 1.1599 0.7052 0.5181 0.056 Uiso 1 1 calc R
C9 C 0.4673(8) 0.5396(5) 0.8072(5) 0.0325(17) Uani 1 1 d .
C10 C 0.4949(9) 0.4585(5) 0.8592(6) 0.0359(18) Uani 1 1 d .
C11 C 0.3727(10) 0.4137(6) 0.9033(6) 0.044(2) Uani 1 1 d .
H11 H 0.3868 0.3572 0.9388 0.052 Uiso 1 1 calc R
C12 C 0.2342(10) 0.4508(6) 0.8953(7) 0.044(2) Uani 1 1 d .
C13 C 0.2131(9) 0.5342(6) 0.8476(6) 0.0397(19) Uani 1 1 d .
H13 H 0.1186 0.5609 0.8458 0.048 Uiso 1 1 calc R
C14 C 0.3301(8) 0.5808(5) 0.8010(6) 0.0327(17) Uani 1 1 d .
C15 C 0.6440(10) 0.4165(6) 0.8720(7) 0.048(2) Uani 1 1 d .
H15A H 0.6659 0.3805 0.8102 0.072 Uiso 1 1 calc R
H15B H 0.6464 0.3765 0.9330 0.072 Uiso 1 1 calc R
H15C H 0.7168 0.4652 0.8811 0.072 Uiso 1 1 calc R
C16 C 0.1068(11) 0.3989(7) 0.9418(9) 0.067(3) Uani 1 1 d .
H16A H 0.0465 0.4417 0.9808 0.100 Uiso 1 1 calc R
H16B H 0.1445 0.3510 0.9885 0.100 Uiso 1 1 calc R
H16C H 0.0476 0.3709 0.8860 0.100 Uiso 1 1 calc R
C17 C 0.3047(9) 0.6713(6) 0.7466(6) 0.0431(19) Uani 1 1 d .
H17A H 0.3311 0.7216 0.7938 0.065 Uiso 1 1 calc R
H17B H 0.2015 0.6765 0.7257 0.065 Uiso 1 1 calc R
H17C H 0.3649 0.6743 0.6850 0.065 Uiso 1 1 calc R

loop_
_atom_site_aniso_label
_atom_site_aniso_U_11
_atom_site_aniso_U_22
_atom_site_aniso_U_33
_atom_site_aniso_U_23
_atom_site_aniso_U_13
_atom_site_aniso_U_12
Au1 0.02545(16) 0.02949(17) 0.02818(17) -0.00351(12) 0.00499(10) -0.00180(12)
Cl1 0.0299(8) 0.0216(8) 0.0222(8) -0.0027(6) 0.0065(6) -0.0059(6)
N1 0.033(3) 0.030(3) 0.025(3) -0.002(2) 0.008(3) -0.004(3)
N2 0.030(3) 0.029(3) 0.033(3) -0.006(3) 0.007(3) -0.005(3)
N3 0.023(3) 0.046(4) 0.047(4) -0.009(3) 0.007(3) -0.002(3)
C1 0.028(3) 0.025(4) 0.032(4) 0.002(3) -0.001(3) 0.003(3)
C2 0.042(4) 0.038(5) 0.038(4) -0.010(4) 0.011(3) -0.004(4)
C3 0.045(5) 0.038(5) 0.048(5) -0.009(4) 0.006(4) -0.012(4)
C4 0.024(3) 0.031(4) 0.035(4) -0.001(3) 0.005(3) 0.004(3)
C5 0.033(4) 0.050(5) 0.038(5) -0.001(4) 0.005(3) -0.008(4)
C6 0.037(4) 0.056(5) 0.033(4) -0.003(4) 0.010(4) -0.004(4)
C7 0.033(4) 0.058(6) 0.047(5) 0.004(4) 0.021(4) -0.001(4)
C8 0.026(4) 0.055(5) 0.061(6) -0.003(5) 0.012(4) -0.005(4)
C9 0.040(4) 0.035(4) 0.023(4) -0.007(3) 0.008(3) -0.007(3)
C10 0.042(4) 0.038(5) 0.028(4) -0.005(3) 0.007(3) 0.001(3)
C11 0.062(6) 0.033(4) 0.037(5) 0.002(3) 0.017(4) -0.001(4)
C12 0.051(5) 0.041(5) 0.043(5) -0.008(4) 0.025(4) -0.017(4)
C13 0.039(4) 0.047(5) 0.033(4) -0.007(4) 0.011(3) -0.001(4)
C14 0.031(4) 0.042(4) 0.025(4) -0.004(3) 0.005(3) -0.003(3)
C15 0.052(5) 0.040(5) 0.051(5) 0.007(4) 0.002(4) 0.012(4)
C16 0.061(6) 0.054(6) 0.086(8) -0.001(6) 0.040(6) -0.011(5)
C17 0.044(5) 0.050(5) 0.036(4) 0.000(4) 0.004(3) 0.004(4)

loop_
_atom_type_symbol
_atom_type_description
_atom_type_scat_dispersion_real
_atom_type_scat_dispersion_imag
_atom_type_scat_source
C C 0.0033 0.0016 'International Tables Vol C Tables 4.2.6.8 and 6.1.1.4'
H H 0.0000 0.0000 'International Tables Vol C Tables 4.2.6.8 and 6.1.1.4'
N N 0.0061 0.0033 'International Tables Vol C Tables 4.2.6.8 and 6.1.1.4'
Au Au -2.0133 8.8022 'International Tables Vol C Tables 4.2.6.8 and 6.1.1.4'
Cl Cl 0.1484 0.1585 'International Tables Vol C Tables 4.2.6.8 and 6.1.1.4'

loop_
_geom_angle_atom_site_label_1
_geom_angle_atom_site_label_2
_geom_angle_atom_site_label_3
_geom_angle
_geom_angle_site_symmetry_3
C1 Au1 Cl1 175.7(2) .
C1 Au1 Au1 93.6(2) 3_666
Cl1 Au1 Au1 90.58(4) 3_666
C1 N1 C2 112.8(6) .
C1 N1 C9 122.5(6) .
C2 N1 C9 124.7(6) .
C1 N2 C3 110.2(6) .
C1 N2 C4 128.3(6) .
C3 N2 C4 121.5(6) .
C4 N3 C8 117.4(7) .
N1 C1 N2 104.3(6) .
N1 C1 Au1 125.8(5) .
N2 C1 Au1 129.8(5) .
N1 C2 C3 106.4(7) .
N1 C2 H2 126.8 .
C3 C2 H2 126.8 .
C2 C3 N2 106.2(7) .
C2 C3 H3 126.9 .
N2 C3 H3 126.9 .
N3 C4 C5 124.8(7) .
N3 C4 N2 113.7(6) .
C5 C4 N2 121.4(7) .
C4 C5 C6 116.5(7) .
C4 C5 H5 121.7 .
C6 C5 H5 121.7 .
C7 C6 C5 119.3(8) .
C7 C6 H6 120.4 .
C5 C6 H6 120.4 .
C8 C7 C6 119.3(7) .
C8 C7 H7 120.4 .
C6 C7 H7 120.4 .
N3 C8 C7 122.7(8) .
N3 C8 H8 118.6 .
C7 C8 H8 118.6 .
C10 C9 C14 123.4(7) .
C10 C9 N1 118.1(7) .
C14 C9 N1 118.4(7) .
C9 C10 C11 116.7(8) .
C9 C10 C15 123.9(7) .
C11 C10 C15 119.4(8) .
C12 C11 C10 121.4(8) .
C12 C11 H11 119.3 .
C10 C11 H11 119.3 .
C13 C12 C11 119.9(7) .
C13 C12 C16 120.9(9) .
C11 C12 C16 119.2(8) .
C12 C13 C14 121.0(8) .
C12 C13 H13 119.5 .
C14 C13 H13 119.5 .
C9 C14 C13 117.4(7) .
C9 C14 C17 122.1(7) .
C13 C14 C17 120.5(7) .
C10 C15 H15A 109.5 .
C10 C15 H15B 109.5 .
H15A C15 H15B 109.5 .
C10 C15 H15C 109.5 .
H15A C15 H15C 109.5 .
H15B C15 H15C 109.5 .
C12 C16 H16A 109.5 .
C12 C16 H16B 109.5 .
H16A C16 H16B 109.5 .
C12 C16 H16C 109.5 .
H16A C16 H16C 109.5 .
H16B C16 H16C 109.5 .
C14 C17 H17A 109.5 .
C14 C17 H17B 109.5 .
H17A C17 H17B 109.5 .
C14 C17 H17C 109.5 .
H17A C17 H17C 109.5 .
H17B C17 H17C 109.5 .

loop_
_geom_bond_atom_site_label_1
_geom_bond_atom_site_label_2
_geom_bond_distance
_geom_bond_site_symmetry_2
Au1 C1 1.992(7) .
Au1 Cl1 2.3183(15) .
Au1 Au1 3.3491(5) 3_666
N1 C1 1.340(9) .
N1 C2 1.367(10) .
N1 C9 1.469(9) .
N2 C1 1.381(9) .
N2 C3 1.394(10) .
N2 C4 1.434(9) .
N3 C4 1.323(9) .
N3 C8 1.347(10) .
C2 C3 1.373(11) .
C2 H2 0.9500 .
C3 H3 0.9500 .
C4 C5 1.378(11) .
C5 C6 1.400(10) .
C5 H5 0.9500 .
C6 C7 1.382(12) .
C6 H6 0.9500 .
C7 C8 1.358(12) .
C7 H7 0.9500 .
C8 H8 0.9500 .
C9 C10 1.381(11) .
C9 C14 1.395(11) .
C10 C11 1.427(12) .
C10 C15 1.503(12) .
C11 C12 1.382(13) .
C11 H11 0.9500 .
C12 C13 1.374(12) .
C12 C16 1.527(11) .
C13 C14 1.417(11) .
C13 H13 0.9500 .
C14 C17 1.510(11) .
C15 H15A 0.9800 .
C15 H15B 0.9800 .
C15 H15C 0.9800 .
C16 H16A 0.9800 .
C16 H16B 0.9800 .
C16 H16C 0.9800 .
C17 H17A 0.9800 .
C17 H17B 0.9800 .
C17 H17C 0.9800 .

loop_
_geom_torsion_atom_site_label_1
_geom_torsion_atom_site_label_2
_geom_torsion_atom_site_label_3
_geom_torsion_atom_site_label_4
_geom_torsion
_geom_torsion_site_symmetry_1
C2 N1 C1 N2 1.4(8) .
C9 N1 C1 N2 -179.3(6) .
C2 N1 C1 Au1 177.7(5) .
C9 N1 C1 Au1 -2.9(10) .
C3 N2 C1 N1 0.3(8) .
C4 N2 C1 N1 -177.4(7) .
C3 N2 C1 Au1 -175.8(6) .
C4 N2 C1 Au1 6.5(11) .
Cl1 Au1 C1 N1 -62(3) .
Au1 Au1 C1 N1 105.1(6) 3_666
Cl1 Au1 C1 N2 114(3) .
Au1 Au1 C1 N2 -79.6(6) 3_666
C1 N1 C2 C3 -2.5(9) .
C9 N1 C2 C3 178.2(7) .
N1 C2 C3 N2 2.5(9) .
C1 N2 C3 C2 -1.8(9) .
C4 N2 C3 C2 176.1(7) .
C8 N3 C4 C5 -0.9(12) .
C8 N3 C4 N2 -177.2(7) .
C1 N2 C4 N3 -159.1(7) .
C3 N2 C4 N3 23.5(10) .
C1 N2 C4 C5 24.4(11) .
C3 N2 C4 C5 -153.0(8) .
N3 C4 C5 C6 0.5(12) .
N2 C4 C5 C6 176.6(7) .
C4 C5 C6 C7 0.2(13) .
C5 C6 C7 C8 -0.6(14) .
C4 N3 C8 C7 0.5(13) .
C6 C7 C8 N3 0.2(14) .
C1 N1 C9 C10 74.5(9) .
C2 N1 C9 C10 -106.2(9) .
C1 N1 C9 C14 -107.0(8) .
C2 N1 C9 C14 72.3(10) .
C14 C9 C10 C11 3.4(11) .
N1 C9 C10 C11 -178.2(6) .
C14 C9 C10 C15 -176.0(8) .
N1 C9 C10 C15 2.4(11) .
C9 C10 C11 C12 -0.9(12) .
C15 C10 C11 C12 178.5(8) .
C10 C11 C12 C13 -2.4(13) .
C10 C11 C12 C16 178.6(8) .
C11 C12 C13 C14 3.5(13) .
C16 C12 C13 C14 -177.6(8) .
C10 C9 C14 C13 -2.4(11) .
N1 C9 C14 C13 179.1(6) .
C10 C9 C14 C17 178.0(7) .
N1 C9 C14 C17 -0.5(10) .
C12 C13 C14 C9 -1.1(11) .
C12 C13 C14 C17 178.5(8) .
